data_4027883
loop_
_publ_author_name
'Dhananjay Kumar'
'Amrita Mishra'
'Bhuwan B. Mishra'
'Subrato Bhattacharya'
'Vinod K. Tiwari'

_publ_contact_author_address
;Dept. of Chemistry
Banaras Hindu University
India
;
_publ_contact_author_name 'Dr. V. K.Tiwari'
_publ_section_title
;
 Synthesis of Glycoconjugate Benzothiazoles via Cleavage of Benzotriazole
 Ring
;
_journal_name_full 'Journal of Organic Chemistry'
_journal_page_first 899
_journal_page_last 909
_journal_paper_doi 10.1021/jo3021049
_journal_volume 78
_journal_year 2013
_chemical_formula_sum 'C19 H23 N O6 S'
_chemical_formula_weight 393.45
_chemical_name_systematic
;
 ?
;
_space_group_IT_number 4
_symmetry_cell_setting monoclinic
_symmetry_space_group_name_Hall 'P 2yb'
_symmetry_space_group_name_H-M 'P 1 21 1'
_atom_sites_solution_hydrogens geom
_atom_sites_solution_primary direct
_atom_sites_solution_secondary difmap
_audit_creation_method SHELXL-97
_cell_angle_alpha 90.00
_cell_angle_beta 91.701(17)
_cell_angle_gamma 90.00
_cell_formula_units_Z 4
_cell_length_a 5.9102(11)
_cell_length_b 19.665(3)
_cell_length_c 16.793(3)
_cell_measurement_temperature 293(2)
_cell_volume 1950.9(6)
_computing_cell_refinement 'CrysAlis Pro, Agilent Technologies Ltd.'
_computing_data_collection 'CrysAlis Pro, Agilent Technologies Ltd.'
_computing_data_reduction 'CrysAlis Pro, Agilent Technologies Ltd.'
_computing_structure_refinement 'SHELXL-97 (Sheldrick, 2008)'
_computing_structure_solution 'SHELXL-97 (Sheldrick, 2008)'
_diffrn_ambient_temperature 293(2)
_diffrn_measured_fraction_theta_full 0.997
_diffrn_measured_fraction_theta_max 0.844
_diffrn_measurement_device_type 'Xcalibur Eos, Oxford Diffraction LTd'
_diffrn_measurement_method '\w scans'
_diffrn_radiation_monochromator graphite
_diffrn_radiation_source 'fine-focus sealed tube'
_diffrn_radiation_type MoK\a
_diffrn_radiation_wavelength 0.71073
_diffrn_reflns_av_R_equivalents 0.0574
_diffrn_reflns_av_sigmaI/netI 0.1680
_diffrn_reflns_limit_h_max 5
_diffrn_reflns_limit_h_min -8
_diffrn_reflns_limit_k_max 24
_diffrn_reflns_limit_k_min -25
_diffrn_reflns_limit_l_max 23
_diffrn_reflns_limit_l_min -17
_diffrn_reflns_number 8418
_diffrn_reflns_theta_full 25.00
_diffrn_reflns_theta_max 29.16
_diffrn_reflns_theta_min 3.19
_exptl_absorpt_coefficient_mu 0.201
_exptl_absorpt_correction_T_max 0.9763
_exptl_absorpt_correction_T_min 0.9572
_exptl_absorpt_correction_type multi-scan
_exptl_absorpt_process_details 'Agilent Technologies.Ltd'
_exptl_crystal_colour colourless
_exptl_crystal_density_diffrn 1.339
_exptl_crystal_description rod
_exptl_crystal_F_000 832
_exptl_crystal_size_max 0.22
_exptl_crystal_size_mid 0.16
_exptl_crystal_size_min 0.12
_refine_diff_density_max 0.469
_refine_diff_density_min -0.291
_refine_diff_density_rms 0.074
_refine_ls_abs_structure_details 'Flack H D (1983), Acta Cryst. A39, 876-881'
_refine_ls_abs_structure_Flack 0.04(18)
_refine_ls_extinction_method none
_refine_ls_goodness_of_fit_ref 0.993
_refine_ls_hydrogen_treatment constr
_refine_ls_matrix_type full
_refine_ls_number_parameters 487
_refine_ls_number_reflns 6539
_refine_ls_number_restraints 1
_refine_ls_restrained_S_all 0.993
_refine_ls_R_factor_all 0.1855
_refine_ls_R_factor_gt 0.0957
_refine_ls_shift/su_max 0.000
_refine_ls_shift/su_mean 0.000
_refine_ls_structure_factor_coef Fsqd
_refine_ls_weighting_details 'calc w=1/[\s^2^(Fo^2^)+(0.0873P)^2^+0.0000P] where P=(Fo^2^+2Fc^2^)/3'
_refine_ls_weighting_scheme calc
_refine_ls_wR_factor_gt 0.1918
_refine_ls_wR_factor_ref 0.2398
_reflns_number_gt 3076
_reflns_number_total 6539
_reflns_threshold_expression >2\s(I)
_cod_data_source_file jo3021049_si_002_5.cif
_cod_data_source_block Compound4a
_cod_database_code 4027883

loop_
_symmetry_equiv_pos_as_xyz
'x, y, z'
'-x, y+1/2, -z'

loop_
_atom_site_label
_atom_site_type_symbol
_atom_site_fract_x
_atom_site_fract_y
_atom_site_fract_z
_atom_site_U_iso_or_equiv
_atom_site_adp_type
_atom_site_occupancy
_atom_site_symmetry_multiplicity
_atom_site_calc_flag
_atom_site_refinement_flags
S1 S 0.4727(5) 0.24176(11) 0.02608(17) 0.0562(7) Uani 1 1 d .
S2 S 0.4981(5) -0.17324(12) -0.25697(16) 0.0549(7) Uani 1 1 d .
O6 O 0.1729(12) 0.1557(3) 0.0775(4) 0.0541(18) Uani 1 1 d .
O2 O -0.1367(11) 0.0929(3) 0.3357(4) 0.0476(16) Uani 1 1 d .
N1 N 0.4113(13) 0.1169(4) -0.0206(5) 0.048(2) Uani 1 1 d .
N2 N 0.5526(12) -0.0489(3) -0.2065(4) 0.0395(18) Uani 1 1 d .
O7 O 1.1224(12) 0.1010(3) -0.3334(4) 0.0552(18) Uani 1 1 d .
O4 O -0.1264(12) -0.0322(3) 0.1215(4) 0.062(2) Uani 1 1 d .
C37 C 0.3662(16) -0.0759(4) -0.1662(5) 0.039(2) Uani 1 1 d .
O5 O -0.2477(9) 0.1154(3) 0.1536(3) 0.0375(14) Uani 1 1 d .
O12 O 0.7983(12) -0.0857(3) -0.3035(4) 0.0552(18) Uani 1 1 d .
O11 O 0.9183(11) -0.0040(4) -0.4352(4) 0.0571(19) Uani 1 1 d .
08 O 1.2757(13) 0.1321(3) -0.4469(4) 0.065(2) Uani 1 1 d .
O3 O -0.4256(11) -0.0253(3) 0.2037(4) 0.0516(17) Uani 1 1 d .
C19 C 0.3428(18) 0.1625(4) 0.0257(5) 0.047(3) Uani 1 1 d .
C32 C 0.3141(17) -0.1435(5) -0.1866(5) 0.043(2) Uani 1 1 d .
O1 O -0.2683(11) 0.1826(3) 0.2643(4) 0.0467(16) Uani 1 1 d .
C18 C 0.6475(15) 0.2107(5) -0.0459(5) 0.041(2) Uani 1 1 d .
C34 C 0.0157(18) -0.1423(6) -0.0977(6) 0.060(3) Uani 1 1 d .
H34 H -0.0996 -0.1647 -0.0718 0.072 Uiso 1 1 calc R
C5 C -0.0319(16) 0.0822(4) 0.1617(5) 0.043(2) Uani 1 1 d .
H5 H 0.0592 0.1064 0.2023 0.051 Uiso 1 1 calc R
C38 C 0.6225(17) -0.0939(4) -0.2546(5) 0.041(2) Uani 1 1 d .
C17 C 0.8310(19) 0.2425(5) -0.0820(6) 0.062(3) Uani 1 1 d .
H17 H 0.8721 0.2870 -0.0695 0.075 Uiso 1 1 calc R
C36 C 0.2446(17) -0.0440(5) -0.1116(6) 0.050(3) Uani 1 1 d .
H36 H 0.2839 0.0001 -0.0967 0.059 Uiso 1 1 calc R
C13 C 0.5930(16) 0.1437(5) -0.0618(5) 0.045(2) Uani 1 1 d .
C8 C -0.1697(17) 0.1642(5) 0.3410(5) 0.044(2) Uani 1 1 d .
C22 C 1.3334(18) 0.0626(5) -0.4365(6) 0.050(2) Uani 1 1 d .
H22 H 1.4984 0.0593 -0.4300 0.060 Uiso 1 1 calc R
C23 C 1.2295(17) 0.0409(5) -0.3583(6) 0.051(3) Uani 1 1 d .
H23 H 1.3496 0.0282 -0.3197 0.061 Uiso 1 1 calc R
C12 C -0.277(2) -0.1368(5) 0.1716(7) 0.083(4) Uani 1 1 d .
H12A H -0.2204 -0.1635 0.1286 0.124 Uiso 1 1 calc R
H12B H -0.4108 -0.1578 0.1912 0.124 Uiso 1 1 calc R
H12C H -0.1637 -0.1342 0.2137 0.124 Uiso 1 1 calc R
C25 C 0.9063(16) -0.0195(4) -0.2995(5) 0.044(2) Uani 1 1 d .
H25A H 0.9904 -0.0142 -0.2494 0.053 Uiso 1 1 calc R
H25B H 0.7939 0.0163 -0.3039 0.053 Uiso 1 1 calc R
C6 C 0.0865(19) 0.0884(5) 0.0817(6) 0.057(3) Uani 1 1 d .
H6A H 0.2086 0.0556 0.0789 0.068 Uiso 1 1 calc R
H6B H -0.0203 0.0800 0.0378 0.068 Uiso 1 1 calc R
C1 C -0.3482(15) 0.1238(4) 0.2249(5) 0.041(2) Uani 1 1 d .
H1 H -0.5113 0.1291 0.2146 0.049 Uiso 1 1 calc R
C11 C -0.3329(19) -0.0659(4) 0.1419(6) 0.055(3) Uani 1 1 d .
C3 C -0.2373(17) 0.0018(5) 0.2490(6) 0.050(3) Uani 1 1 d .
H3 H -0.1881 -0.0301 0.2909 0.061 Uiso 1 1 calc R
C14 C 0.7159(18) 0.1073(5) -0.1164(5) 0.057(3) Uani 1 1 d .
H14 H 0.6786 0.0624 -0.1282 0.068 Uiso 1 1 calc R
O10 O 1.0586(15) -0.0766(5) -0.5286(5) 0.088(3) Uani 1 1 d .
C15 C 0.8942(18) 0.1385(6) -0.1530(6) 0.067(3) Uani 1 1 d .
H15 H 0.9791 0.1142 -0.1891 0.081 Uiso 1 1 calc R
O9 O 1.4014(14) -0.0329(4) -0.5153(6) 0.102(3) Uani 1 1 d .
C4 C -0.0534(16) 0.0101(5) 0.1871(5) 0.045(2) Uani 1 1 d .
H4 H 0.0920 -0.0063 0.2091 0.054 Uiso 1 1 calc R
C2 C -0.3135(15) 0.0668(4) 0.2840(5) 0.040(2) Uani 1 1 d .
H2 H -0.4515 0.0596 0.3138 0.048 Uiso 1 1 calc R
C35 C 0.0652(17) -0.0743(6) -0.0774(6) 0.058(3) Uani 1 1 d .
H35 H -0.0226 -0.0508 -0.0416 0.069 Uiso 1 1 calc R
C24 C 1.0618(15) -0.0166(5) -0.3677(5) 0.041(2) Uani 1 1 d .
H24 H 1.1409 -0.0600 -0.3735 0.050 Uiso 1 1 calc R
C16 C 0.9476(19) 0.2051(6) -0.1368(7) 0.076(4) Uani 1 1 d .
H16 H 1.0655 0.2255 -0.1634 0.091 Uiso 1 1 calc R
C21 C 1.2638(18) 0.0241(5) -0.5084(6) 0.058(3) Uani 1 1 d .
H21 H 1.2789 0.0530 -0.5554 0.069 Uiso 1 1 calc R
C9 C -0.3255(19) 0.1782(5) 0.4069(6) 0.065(3) Uani 1 1 d .
H9A H -0.3496 0.2263 0.4110 0.097 Uiso 1 1 calc R
H9B H -0.2600 0.1614 0.4560 0.097 Uiso 1 1 calc R
H9C H -0.4676 0.1559 0.3961 0.097 Uiso 1 1 calc R
C7 C 0.0546(17) 0.1991(5) 0.3519(7) 0.066(3) Uani 1 1 d .
H7A H 0.0316 0.2473 0.3557 0.099 Uiso 1 1 calc R
H7B H 0.1467 0.1893 0.3072 0.099 Uiso 1 1 calc R
H7C H 0.1291 0.1829 0.3999 0.099 Uiso 1 1 calc R
C29 C 1.055(2) 0.2118(5) -0.3812(8) 0.085(4) Uani 1 1 d .
H29A H 1.1243 0.2505 -0.4053 0.127 Uiso 1 1 calc R
H29B H 0.9986 0.2246 -0.3302 0.127 Uiso 1 1 calc R
H29C H 0.9312 0.1961 -0.4148 0.127 Uiso 1 1 calc R
C30 C 1.2235(17) 0.1568(5) -0.3706(7) 0.053(3) Uani 1 1 d .
C33 C 0.1307(18) -0.1755(6) -0.1533(5) 0.055(3) Uani 1 1 d .
H33 H 0.0882 -0.2191 -0.1693 0.066 Uiso 1 1 calc R
C20 C 1.0218(17) -0.0085(6) -0.5095(6) 0.060(3) Uani 1 1 d .
H20 H 0.9256 0.0130 -0.5508 0.072 Uiso 1 1 calc R
C27 C 1.295(2) -0.0887(5) -0.5459(6) 0.062(3) Uani 1 1 d .
C26 C 1.366(3) -0.1511(7) -0.5046(8) 0.148(8) Uani 1 1 d .
H26A H 1.2873 -0.1893 -0.5279 0.223 Uiso 1 1 calc R
H26B H 1.3311 -0.1478 -0.4493 0.223 Uiso 1 1 calc R
H26C H 1.5261 -0.1572 -0.5096 0.223 Uiso 1 1 calc R
C28 C 1.312(2) -0.0961(7) -0.6343(7) 0.103(5) Uani 1 1 d .
H28A H 1.2326 -0.1365 -0.6515 0.154 Uiso 1 1 calc R
H28B H 1.4679 -0.0996 -0.6478 0.154 Uiso 1 1 calc R
H28C H 1.2450 -0.0572 -0.6603 0.154 Uiso 1 1 calc R
C10 C -0.495(2) -0.0645(6) 0.0699(6) 0.077(4) Uani 1 1 d .
H10A H -0.4339 -0.0915 0.0280 0.116 Uiso 1 1 calc R
H10B H -0.5139 -0.0185 0.0519 0.116 Uiso 1 1 calc R
H10C H -0.6386 -0.0827 0.0844 0.116 Uiso 1 1 calc R
C31 C 1.436(2) 0.1794(6) -0.3256(8) 0.098(5) Uani 1 1 d .
H31A H 1.4996 0.2181 -0.3518 0.147 Uiso 1 1 calc R
H31B H 1.5444 0.1429 -0.3244 0.147 Uiso 1 1 calc R
H31C H 1.3998 0.1915 -0.2721 0.147 Uiso 1 1 calc R

loop_
_atom_site_aniso_label
_atom_site_aniso_U_11
_atom_site_aniso_U_22
_atom_site_aniso_U_33
_atom_site_aniso_U_23
_atom_site_aniso_U_13
_atom_site_aniso_U_12
S1 0.0590(17) 0.0402(13) 0.0707(19) -0.0075(13) 0.0230(15) -0.0016(13)
S2 0.0588(17) 0.0455(13) 0.0613(18) -0.0043(12) 0.0175(14) -0.0079(14)
O6 0.065(5) 0.044(4) 0.055(4) 0.004(3) 0.038(4) 0.001(3)
O2 0.055(4) 0.052(4) 0.037(4) 0.001(3) 0.003(3) 0.009(4)
N1 0.046(5) 0.049(5) 0.049(5) -0.004(4) 0.005(4) -0.007(4)
N2 0.039(5) 0.046(4) 0.034(4) 0.009(3) 0.002(4) -0.003(4)
O7 0.055(4) 0.063(4) 0.048(4) 0.001(3) 0.019(3) -0.013(4)
O4 0.062(5) 0.061(4) 0.064(5) -0.022(4) 0.020(4) -0.007(4)
C37 0.044(6) 0.040(5) 0.034(5) 0.009(4) 0.001(5) -0.006(5)
O5 0.039(4) 0.049(3) 0.025(3) 0.001(3) 0.003(3) 0.010(3)
O12 0.069(5) 0.043(4) 0.055(4) 0.004(3) 0.016(4) -0.009(4)
O11 0.039(4) 0.095(5) 0.037(4) 0.011(3) -0.002(3) -0.004(4)
08 0.081(5) 0.057(4) 0.059(5) 0.008(4) 0.033(4) 0.000(4)
O3 0.041(4) 0.057(4) 0.058(4) -0.015(4) 0.015(3) 0.001(3)
C19 0.079(8) 0.039(5) 0.023(5) -0.005(4) 0.016(5) 0.008(5)
C32 0.046(6) 0.049(6) 0.034(5) 0.001(4) 0.011(5) -0.006(5)
O1 0.059(4) 0.041(3) 0.040(4) -0.003(3) -0.003(3) 0.006(3)
C18 0.031(5) 0.054(6) 0.037(5) -0.005(4) 0.011(4) 0.000(5)
C34 0.061(7) 0.075(8) 0.044(6) 0.008(6) 0.010(6) -0.029(6)
C5 0.045(6) 0.043(5) 0.042(6) -0.006(4) 0.013(5) 0.002(5)
C38 0.057(7) 0.034(5) 0.031(5) 0.007(4) 0.008(5) 0.006(5)
C17 0.064(7) 0.042(5) 0.081(8) -0.003(6) 0.011(6) -0.022(6)
C36 0.044(6) 0.046(6) 0.058(7) -0.007(5) 0.009(5) -0.004(5)
C13 0.044(6) 0.065(7) 0.029(5) -0.012(4) 0.011(4) -0.009(5)
C8 0.050(6) 0.046(5) 0.035(5) 0.002(4) -0.006(5) -0.001(5)
C22 0.041(6) 0.054(6) 0.055(7) 0.007(5) 0.011(5) -0.005(5)
C23 0.045(6) 0.061(6) 0.046(6) 0.014(5) -0.006(5) -0.001(5)
C12 0.110(11) 0.057(7) 0.082(9) 0.000(6) 0.022(8) 0.004(7)
C25 0.046(6) 0.045(5) 0.042(6) -0.003(5) 0.005(5) -0.011(5)
C6 0.078(8) 0.042(5) 0.051(6) -0.007(5) 0.024(6) -0.009(6)
C1 0.034(5) 0.039(5) 0.050(6) -0.001(5) 0.012(4) 0.000(4)
C11 0.060(7) 0.033(5) 0.075(8) -0.013(5) 0.021(6) 0.006(5)
C3 0.055(7) 0.050(6) 0.046(6) 0.010(5) 0.006(5) 0.001(5)
C14 0.077(8) 0.048(6) 0.046(6) -0.010(5) 0.023(6) -0.028(6)
O10 0.089(7) 0.102(7) 0.074(6) -0.019(5) 0.035(5) -0.040(6)
C15 0.061(7) 0.077(8) 0.066(8) -0.037(6) 0.033(6) -0.021(6)
O9 0.061(6) 0.071(6) 0.176(9) -0.044(6) 0.013(6) 0.003(5)
C4 0.033(5) 0.057(6) 0.044(6) -0.004(5) 0.006(4) 0.009(5)
C2 0.034(5) 0.054(5) 0.034(5) -0.002(4) 0.011(4) -0.007(4)
C35 0.041(6) 0.085(8) 0.047(6) 0.000(6) 0.019(5) 0.002(6)
C24 0.034(5) 0.047(5) 0.043(6) 0.007(4) 0.002(4) 0.003(5)
C16 0.060(8) 0.072(7) 0.097(9) -0.028(7) 0.042(7) -0.020(6)
C21 0.060(7) 0.051(6) 0.064(7) 0.022(5) 0.028(6) 0.007(6)
C9 0.065(8) 0.079(8) 0.052(7) -0.015(6) 0.011(6) 0.007(6)
C7 0.044(7) 0.081(8) 0.072(8) -0.006(6) -0.004(6) -0.005(6)
C29 0.085(10) 0.061(7) 0.109(11) -0.007(7) 0.008(9) 0.012(7)
C30 0.045(6) 0.044(5) 0.071(7) 0.011(5) 0.011(5) -0.008(5)
C33 0.064(7) 0.072(7) 0.031(5) -0.006(5) 0.004(5) -0.012(6)
C20 0.044(6) 0.098(9) 0.038(6) 0.009(6) 0.005(5) -0.001(6)
C27 0.085(9) 0.052(6) 0.051(7) 0.011(5) 0.008(6) -0.005(7)
C26 0.25(2) 0.107(12) 0.083(10) 0.017(9) -0.006(13) 0.057(13)
C28 0.103(11) 0.136(12) 0.070(9) 0.025(8) 0.030(8) -0.012(10)
C10 0.080(9) 0.088(8) 0.064(8) -0.018(6) -0.008(7) 0.026(7)
C31 0.064(9) 0.097(10) 0.133(13) -0.010(9) 0.008(9) -0.011(8)

loop_
_atom_type_symbol
_atom_type_description
_atom_type_scat_dispersion_real
_atom_type_scat_dispersion_imag
_atom_type_scat_source
C C 0.0033 0.0016 'International Tables Vol C Tables 4.2.6.8 and 6.1.1.4'
H H 0.0000 0.0000 'International Tables Vol C Tables 4.2.6.8 and 6.1.1.4'
O O 0.0106 0.0060 'International Tables Vol C Tables 4.2.6.8 and 6.1.1.4'
S S 0.1246 0.1234 'International Tables Vol C Tables 4.2.6.8 and 6.1.1.4'
N N 0.0061 0.0033 'International Tables Vol C Tables 4.2.6.8 and 6.1.1.4'

loop_
_geom_angle_atom_site_label_1
_geom_angle_atom_site_label_2
_geom_angle_atom_site_label_3
_geom_angle
C18 S1 C19 87.3(4)
C38 S2 C32 87.4(4)
C19 O6 C6 113.5(7)
C8 O2 C2 107.0(6)
C19 N1 C13 107.6(8)
C38 N2 C37 108.3(7)
C30 O7 C23 108.8(7)
C4 O4 C11 108.7(7)
C36 C37 C32 119.5(9)
C36 C37 N2 126.4(9)
C32 C37 N2 114.1(8)
C1 O5 C5 112.4(6)
C38 O12 C25 115.0(7)
C20 O11 C24 115.6(7)
C30 08 C22 106.1(7)
C3 O3 C11 106.5(7)
N1 C19 O6 125.7(9)
N1 C19 S1 119.4(8)
O6 C19 S1 115.0(6)
C33 C32 C37 120.1(9)
C33 C32 S2 129.5(8)
C37 C32 S2 110.4(7)
C1 O1 C8 109.5(6)
C13 C18 C17 121.3(9)
C13 C18 S1 109.5(7)
C17 C18 S1 129.1(8)
C33 C34 C35 121.7(10)
C33 C34 H34 119.2
C35 C34 H34 119.2
O5 C5 C4 112.2(7)
O5 C5 C6 107.9(8)
C4 C5 C6 111.8(7)
O5 C5 H5 108.3
C4 C5 H5 108.3
C6 C5 H5 108.3
N2 C38 O12 124.8(8)
N2 C38 S2 119.8(7)
O12 C38 S2 115.3(6)
C16 C17 C18 117.3(9)
C16 C17 H17 121.4
C18 C17 H17 121.4
C37 C36 C35 121.7(10)
C37 C36 H36 119.1
C35 C36 H36 119.1
C18 C13 C14 119.8(9)
C18 C13 N1 116.2(8)
C14 C13 N1 124.0(9)
O2 C8 O1 104.1(7)
O2 C8 C9 108.7(8)
O1 C8 C9 112.0(8)
O2 C8 C7 109.7(8)
O1 C8 C7 109.1(8)
C9 C8 C7 112.9(8)
08 C22 C21 109.5(8)
08 C22 C23 105.9(8)
C21 C22 C23 116.9(8)
08 C22 H22 108.1
C21 C22 H22 108.1
C23 C22 H22 108.1
O7 C23 C24 111.1(8)
O7 C23 C22 102.5(7)
C24 C23 C22 113.5(8)
O7 C23 H23 109.8
C24 C23 H23 109.8
C22 C23 H23 109.8
C11 C12 H12A 109.5
C11 C12 H12B 109.5
H12A C12 H12B 109.5
C11 C12 H12C 109.5
H12A C12 H12C 109.5
H12B C12 H12C 109.5
O12 C25 C24 106.2(7)
O12 C25 H25A 110.5
C24 C25 H25A 110.5
O12 C25 H25B 110.5
C24 C25 H25B 110.5
H25A C25 H25B 108.7
O6 C6 C5 106.9(7)
O6 C6 H6A 110.3
C5 C6 H6A 110.3
O6 C6 H6B 110.3
C5 C6 H6B 110.3
H6A C6 H6B 108.6
O5 C1 O1 111.4(7)
O5 C1 C2 115.7(7)
O1 C1 C2 105.3(7)
O5 C1 H1 108.0
O1 C1 H1 108.0
C2 C1 H1 108.0
O3 C11 O4 105.2(7)
O3 C11 C12 111.1(9)
O4 C11 C12 108.9(9)
O3 C11 C10 108.7(8)
O4 C11 C10 108.6(9)
C12 C11 C10 113.9(9)
O3 C3 C2 106.9(8)
O3 C3 C4 103.6(7)
C2 C3 C4 114.0(7)
O3 C3 H3 110.7
C2 C3 H3 110.7
C4 C3 H3 110.7
C15 C14 C13 119.2(9)
C15 C14 H14 120.4
C13 C14 H14 120.4
C20 O10 C27 111.1(8)
C16 C15 C14 120.6(10)
C16 C15 H15 119.7
C14 C15 H15 119.7
C27 O9 C21 114.6(9)
O4 C4 C5 111.0(8)
O4 C4 C3 104.8(7)
C5 C4 C3 111.3(7)
O4 C4 H4 109.9
C5 C4 H4 109.9
C3 C4 H4 109.9
O2 C2 C3 108.9(7)
O2 C2 C1 102.4(7)
C3 C2 C1 114.7(7)
O2 C2 H2 110.2
C3 C2 H2 110.2
C1 C2 H2 110.2
C36 C35 C34 118.3(10)
C36 C35 H35 120.9
C34 C35 H35 120.9
O11 C24 C25 104.7(7)
O11 C24 C23 109.1(7)
C25 C24 C23 111.5(8)
O11 C24 H24 110.5
C25 C24 H24 110.5
C23 C24 H24 110.5
C15 C16 C17 121.7(10)
C15 C16 H16 119.2
C17 C16 H16 119.2
O9 C21 C22 109.4(9)
O9 C21 C20 101.8(8)
C22 C21 C20 116.9(8)
O9 C21 H21 109.5
C22 C21 H21 109.5
C20 C21 H21 109.5
C8 C9 H9A 109.5
C8 C9 H9B 109.5
H9A C9 H9B 109.5
C8 C9 H9C 109.5
H9A C9 H9C 109.5
H9B C9 H9C 109.5
C8 C7 H7A 109.5
C8 C7 H7B 109.5
H7A C7 H7B 109.5
C8 C7 H7C 109.5
H7A C7 H7C 109.5
H7B C7 H7C 109.5
C30 C29 H29A 109.5
C30 C29 H29B 109.5
H29A C29 H29B 109.5
C30 C29 H29C 109.5
H29A C29 H29C 109.5
H29B C29 H29C 109.5
O7 C30 08 104.0(8)
O7 C30 C29 109.3(9)
08 C30 C29 107.8(9)
O7 C30 C31 111.5(9)
08 C30 C31 110.7(9)
C29 C30 C31 113.1(9)
C34 C33 C32 118.5(10)
C34 C33 H33 120.7
C32 C33 H33 120.7
O10 C20 O11 109.8(9)
O10 C20 C21 104.3(8)
O11 C20 C21 112.6(8)
O10 C20 H20 110.0
O11 C20 H20 110.0
C21 C20 H20 110.0
O9 C27 O10 103.3(9)
O9 C27 C26 111.9(11)
O10 C27 C26 107.8(12)
O9 C27 C28 114.3(10)
O10 C27 C28 107.9(10)
C26 C27 C28 111.1(12)
C27 C26 H26A 109.5
C27 C26 H26B 109.5
H26A C26 H26B 109.5
C27 C26 H26C 109.5
H26A C26 H26C 109.5
H26B C26 H26C 109.5
C27 C28 H28A 109.5
C27 C28 H28B 109.5
H28A C28 H28B 109.5
C27 C28 H28C 109.5
H28A C28 H28C 109.5
H28B C28 H28C 109.5
C11 C10 H10A 109.5
C11 C10 H10B 109.5
H10A C10 H10B 109.5
C11 C10 H10C 109.5
H10A C10 H10C 109.5
H10B C10 H10C 109.5
C30 C31 H31A 109.5
C30 C31 H31B 109.5
H31A C31 H31B 109.5
C30 C31 H31C 109.5
H31A C31 H31C 109.5
H31B C31 H31C 109.5

loop_
_geom_bond_atom_site_label_1
_geom_bond_atom_site_label_2
_geom_bond_distance
S1 C18 1.725(9)
S1 C19 1.738(10)
S2 C38 1.725(9)
S2 C32 1.732(9)
O6 C19 1.354(10)
O6 C6 1.420(10)
O2 C8 1.418(10)
O2 C2 1.433(10)
N1 C19 1.261(11)
N1 C13 1.398(11)
N2 C38 1.275(10)
N2 C37 1.413(10)
O7 C30 1.404(10)
O7 C23 1.410(11)
O4 C4 1.436(10)
O4 C11 1.439(12)
C37 C36 1.338(12)
C37 C32 1.404(11)
O5 C1 1.363(9)
O5 C5 1.435(10)
O12 C38 1.353(10)
O12 C25 1.450(10)
O11 C20 1.409(11)
O11 C24 1.417(10)
08 C30 1.413(12)
08 C22 1.420(10)
O3 C3 1.432(10)
O3 C11 1.431(11)
C32 C33 1.385(13)
O1 C1 1.407(10)
O1 C8 1.444(10)
C18 C13 1.381(12)
C18 C17 1.405(13)
C34 C33 1.343(14)
C34 C35 1.408(14)
C34 H34 0.9300
C5 C4 1.487(12)
C5 C6 1.538(12)
C5 H5 0.9800
C17 C16 1.378(14)
C17 H17 0.9300
C36 C35 1.358(13)
C36 H36 0.9300
C13 C14 1.384(12)
C8 C9 1.486(13)
C8 C7 1.499(13)
C22 C21 1.473(14)
C22 C23 1.526(13)
C22 H22 0.9800
C23 C24 1.509(13)
C23 H23 0.9800
C12 C11 1.515(13)
C12 H12A 0.9600
C12 H12B 0.9600
C12 H12C 0.9600
C25 C24 1.491(12)
C25 H25A 0.9700
C25 H25B 0.9700
C6 H6A 0.9700
C6 H6B 0.9700
C1 C2 1.506(12)
C1 H1 0.9800
C11 C10 1.520(14)
C3 C2 1.484(12)
C3 C4 1.535(12)
C3 H3 0.9800
C14 C15 1.380(13)
C14 H14 0.9300
O10 C20 1.396(14)
O10 C27 1.454(13)
C15 C16 1.372(13)
C15 H15 0.9300
O9 C27 1.358(12)
O9 C21 1.392(11)
C4 H4 0.9800
C2 H2 0.9800
C35 H35 0.9300
C24 H24 0.9800
C16 H16 0.9300
C21 C20 1.567(14)
C21 H21 0.9800
C9 H9A 0.9600
C9 H9B 0.9600
C9 H9C 0.9600
C7 H7A 0.9600
C7 H7B 0.9600
C7 H7C 0.9600
C29 C30 1.480(14)
C29 H29A 0.9600
C29 H29B 0.9600
C29 H29C 0.9600
C30 C31 1.514(15)
C33 H33 0.9300
C20 H20 0.9800
C27 C26 1.467(16)
C27 C28 1.498(15)
C26 H26A 0.9600
C26 H26B 0.9600
C26 H26C 0.9600
C28 H28A 0.9600
C28 H28B 0.9600
C28 H28C 0.9600
C10 H10A 0.9600
C10 H10B 0.9600
C10 H10C 0.9600
C31 H31A 0.9600
C31 H31B 0.9600
C31 H31C 0.9600
